data_7707039
loop_
_publ_author_name
'Heinz, Werner R.'
'Staude, Dominik'
'Mayer, David'
'Bunzen, Hana'
'Fischer, Roland A.'

_publ_section_title
;
 Scrutinizing ligand exchange reactions in the formation of the precious
 group metal-organic framework Ru<sup>II,II</sup>-HKUST-1: the impact of
 diruthenium tetracarboxylate precursor and modulator choice.
;
_journal_issue 15
_journal_name_full 'Dalton transactions (Cambridge, England : 2003)'
_journal_page_first 5226
_journal_page_last 5235
_journal_paper_doi 10.1039/d1dt00118c
_journal_volume 50
_journal_year 2021
_chemical_compound_source 'see text'
_chemical_formula_moiety 'C38 H40 O14 Ru2'
_chemical_formula_sum 'C12.67 H13.33 O4.67 Ru0.67'
_chemical_formula_weight 308.048
_chemical_properties_physical Air-sensitive,Moisture-sensitive
_space_group_IT_number 15
_space_group_name_Hall '-C 2yc'
_space_group_name_H-M_alt 'C 1 2/c 1'
_symmetry_cell_setting monoclinic
_symmetry_Int_Tables_number 15
_symmetry_space_group_name_Hall '-C 2yc'
_symmetry_space_group_name_H-M 'C 1 2/c 1'
_atom_sites_solution_hydrogens geom
_audit_update_record
;
2020-11-11 deposited with the CCDC.	2021-03-29 downloaded from the CCDC.
;
_cell_angle_alpha 90
_cell_angle_beta 117.401(2)
_cell_angle_gamma 90
_cell_formula_units_Z 4
_cell_length_a 24.3485(18)
_cell_length_b 9.9212(7)
_cell_length_c 23.6907(17)
_cell_measurement_reflns_used 9861
_cell_measurement_temperature 100
_cell_measurement_theta_max 24.6236
_cell_measurement_theta_min 2.6230
_cell_volume 5080.8(6)
_computing_cell_refinement 'SAINT (Bruker, 2017)'
_computing_data_collection 'APEX III Control Software (Bruker, 2016)'
_computing_data_reduction 'SAINT (Bruker, 2017)'
_computing_molecular_graphics 'PLATON (Spek, 2011)'
_computing_publication_material 'PLATON (Spek, 2011), enCIFer (Allen, 2014)'
_computing_structure_refinement 'SHELXL2014 (Sheldrick, 2014), SHELXLE (Huebschle, 2011)'
_computing_structure_solution 'SHELXT (Sheldrick, 2015)'
_diffrn_ambient_temperature 100
_diffrn_detector ' CMOS plate '
_diffrn_detector_area_resol_mean 16
_diffrn_measured_fraction_theta_full 0.998
_diffrn_measured_fraction_theta_max 0.998
_diffrn_measurement_device ' \k-geometry diffractometer '
_diffrn_measurement_device_type ' Bruker Photon CMOS '
_diffrn_measurement_method ' phi- and omega-rotation '
_diffrn_radiation_monochromator 'Helios optic'
_diffrn_radiation_probe x-ray
_diffrn_radiation_source 'IMS microsource'
_diffrn_radiation_type MoK\a
_diffrn_radiation_wavelength 0.71073
_diffrn_reflns_av_R_equivalents 0.0802
_diffrn_reflns_av_unetI/netI 0.0251
_diffrn_reflns_limit_h_max 29
_diffrn_reflns_limit_h_min -29
_diffrn_reflns_limit_k_max 11
_diffrn_reflns_limit_k_min -11
_diffrn_reflns_limit_l_max 28
_diffrn_reflns_limit_l_min -28
_diffrn_reflns_number 101927
_diffrn_reflns_reduction_process
;
;
_diffrn_reflns_theta_full 25.24
_diffrn_reflns_theta_max 25.35
_diffrn_reflns_theta_min 2.26
_exptl_absorpt_coefficient_mu 0.216
_exptl_absorpt_correction_T_max 0.7454
_exptl_absorpt_correction_T_min 0.6864
_exptl_absorpt_correction_type multi-scan
_exptl_absorpt_process_details 'SADABS 2016/2, Bruker, 2016'
_exptl_crystal_colour 'clear red'
_exptl_crystal_density_diffrn 0.403
_exptl_crystal_density_method 'Not Measured'
_exptl_crystal_description fragment
_exptl_crystal_F_000 1872
_exptl_crystal_size_max 0.365
_exptl_crystal_size_mid 0.175
_exptl_crystal_size_min 0.049
_refine_diff_density_max 1.366
_refine_diff_density_min -1.107
_refine_diff_density_rms 0.109
_refine_ls_extinction_method none
_refine_ls_goodness_of_fit_ref 1.203
_refine_ls_hydrogen_treatment constr
_refine_ls_matrix_type full
_refine_ls_number_parameters 248
_refine_ls_number_reflns 4634
_refine_ls_number_restraints 0
_refine_ls_restrained_S_all 1.203
_refine_ls_R_factor_all 0.0690
_refine_ls_R_factor_gt 0.0574
_refine_ls_shift/su_max 0.001
_refine_ls_shift/su_mean 0.000
_refine_ls_structure_factor_coef Fsqd
_refine_ls_weighting_details 'W=1/[\S^2^(FO^2^)+71.3381P] WHERE P=(FO^2^+2FC^2^)/3'
_refine_ls_weighting_scheme calc
_refine_ls_wR_factor_gt 0.1190
_refine_ls_wR_factor_ref 0.1258
_reflns_number_gt 4065
_reflns_number_total 4634
_reflns_threshold_expression I>2\s(I)
_cod_data_source_file d1dt00118c2.cif
_cod_data_source_block mo_staudo1_0m_sq
_cod_depositor_comments 'Adding full bibliography for 7707038--7707041.cif.'
_cod_original_sg_symbol_H-M 'C 2/c'
_cod_database_code 7707039

loop_
_space_group_symop_id
_space_group_symop_operation_xyz
1 x,y,z
2 -x,y,1/2-z
3 -x,-y,-z
4 x,-y,1/2+z
5 1/2+x,1/2+y,z
6 1/2-x,1/2+y,1/2-z
7 1/2-x,1/2-y,-z
8 1/2+x,1/2-y,1/2+z

loop_
_atom_site_aniso_label
_atom_site_aniso_U_11
_atom_site_aniso_U_22
_atom_site_aniso_U_33
_atom_site_aniso_U_23
_atom_site_aniso_U_13
_atom_site_aniso_U_12
Ru1 0.0319(2) 0.0155(2) 0.0299(2) -0.0028(2) 0.0182(2) 0.0001(2)
O1 0.029(2) 0.0168(18) 0.031(2) -0.0010(15) 0.0169(17) 0.0011(15)
O2 0.033(2) 0.0145(17) 0.036(2) -0.0021(15) 0.0225(18) 0.0009(15)
O3 0.055(3) 0.029(2) 0.034(2) 0.0060(18) 0.026(2) 0.0035(19)
O4 0.0247(19) 0.0168(17) 0.040(2) -0.0006(16) 0.0193(17) 0.0028(15)
O5 0.027(2) 0.0174(18) 0.034(2) -0.0030(15) 0.0170(17) -0.0011(15)
O6 0.031(2) 0.035(2) 0.081(4) 0.006(2) 0.021(2) -0.002(2)
O7 0.0168(18) 0.0192(17) 0.0307(19) -0.0027(16) 0.0118(15) 0.0006(14)
C1 0.031(3) 0.022(3) 0.033(3) -0.004(2) 0.021(3) -0.001(2)
C2 0.032(3) 0.019(3) 0.029(3) -0.001(2) 0.016(2) -0.003(2)
C3 0.039(3) 0.022(3) 0.038(3) -0.002(2) 0.022(3) 0.001(2)
C4 0.046(4) 0.022(3) 0.041(3) 0.007(3) 0.024(3) 0.005(3)
C5 0.043(3) 0.027(3) 0.031(3) 0.003(2) 0.022(3) -0.001(3)
C6 0.050(4) 0.024(3) 0.035(3) -0.003(2) 0.026(3) 0.000(3)
C7 0.043(4) 0.020(3) 0.036(3) 0.002(2) 0.023(3) 0.003(2)
C8 0.052(4) 0.038(4) 0.050(4) 0.020(3) 0.033(3) 0.013(3)
C9 0.039(3) 0.021(3) 0.025(3) 0.001(2) 0.019(2) 0.005(2)
C10 0.037(3) 0.023(3) 0.035(3) 0.003(2) 0.020(3) 0.004(2)
C11 0.027(3) 0.027(3) 0.054(4) -0.009(3) 0.018(3) 0.000(2)
C12 0.032(3) 0.032(3) 0.064(4) -0.003(3) 0.020(3) 0.006(3)
C13 0.025(3) 0.031(3) 0.053(4) 0.002(3) 0.017(3) -0.006(3)
C14 0.029(3) 0.025(3) 0.063(4) -0.004(3) 0.018(3) -0.005(3)
C15 0.032(3) 0.023(3) 0.057(4) -0.002(3) 0.024(3) 0.001(2)
C16 0.040(4) 0.038(4) 0.110(7) 0.003(4) 0.025(4) -0.014(3)
C17 0.046(4) 0.038(4) 0.059(4) -0.020(3) 0.025(3) -0.003(3)
C18 0.052(4) 0.018(3) 0.043(3) -0.006(2) 0.034(3) -0.010(3)
C19 0.095(6) 0.020(3) 0.059(4) 0.002(3) 0.059(4) 0.004(3)

loop_
_atom_site_label
_atom_site_type_symbol
_atom_site_thermal_displace_type
_atom_site_fract_x
_atom_site_fract_y
_atom_site_fract_z
_atom_site_occupancy
_atom_site_U_iso_or_equiv
_atom_site_calc_flag
_atom_site_refinement_flags
_atom_site_disorder_assembly
_atom_site_disorder_group
Ru1 Ru Uani 0.23809(2) 0.35674(4) 0.50764(2) 1.000 0.0242(1) d . . .
O1 O Uani 0.26293(17) 0.3100(3) 0.60091(17) 1.000 0.0244(11) d . . .
O2 O Uani 0.28719(17) 0.0989(3) 0.58624(17) 1.000 0.0253(11) d . . .
O3 O Uani 0.3453(2) 0.0920(4) 0.87701(19) 1.000 0.0372(14) d . . .
O4 O Uani 0.32749(16) 0.4132(3) 0.53396(18) 1.000 0.0255(11) d . . .
O5 O Uani 0.35124(16) 0.2026(3) 0.51857(17) 1.000 0.0250(11) d . . .
O6 O Uani 0.6108(2) 0.4782(4) 0.6034(2) 1.000 0.0509(16) d . . .
O7 O Uani 0.21153(15) 0.5779(3) 0.51972(16) 1.000 0.0219(10) d . . .
C1 C Uani 0.2820(3) 0.1922(5) 0.6208(3) 1.000 0.0262(17) d . . .
C2 C Uani 0.2998(2) 0.1623(5) 0.6882(2) 1.000 0.0259(17) d . . .
C3 C Uani 0.3175(3) 0.0331(6) 0.7131(3) 1.000 0.0313(17) d . . .
C4 C Uani 0.3328(3) 0.0053(6) 0.7759(3) 1.000 0.0348(19) d . . .
C5 C Uani 0.3311(3) 0.1074(6) 0.8148(3) 1.000 0.0317(17) d . . .
C6 C Uani 0.3128(3) 0.2364(6) 0.7903(3) 1.000 0.0338(19) d . . .
C7 C Uani 0.2968(3) 0.2635(6) 0.7277(3) 1.000 0.0311(19) d . . .
C8 C Uani 0.3671(3) -0.0374(6) 0.9056(3) 1.000 0.043(2) d . . .
C9 C Uani 0.3653(3) 0.3255(5) 0.5343(2) 1.000 0.0267(17) d . . .
C10 C Uani 0.4303(3) 0.3680(6) 0.5532(3) 1.000 0.0303(17) d . . .
C11 C Uani 0.4726(3) 0.2790(6) 0.5495(3) 1.000 0.0363(19) d . . .
C12 C Uani 0.5324(3) 0.3184(6) 0.5665(3) 1.000 0.0435(19) d . . .
C13 C Uani 0.5513(3) 0.4493(6) 0.5880(3) 1.000 0.0367(19) d . . .
C14 C Uani 0.5096(3) 0.5368(6) 0.5926(3) 1.000 0.0402(19) d . . .
C15 C Uani 0.4503(3) 0.4980(6) 0.5755(3) 1.000 0.0360(19) d . . .
C16 C Uani 0.6319(3) 0.6110(7) 0.6237(5) 1.000 0.066(3) d . . .
C17 C Uani 0.2889(3) 0.6398(7) 0.6222(3) 1.000 0.047(2) d . . .
C18 C Uani 0.2329(3) 0.6651(5) 0.5603(3) 1.000 0.0329(19) d . . .
C19 C Uani 0.2037(4) 0.8012(6) 0.5493(3) 1.000 0.049(3) d . . .
H3 H Uiso 0.31900 -0.03700 0.68650 1.000 0.0380 c RU . .
H4 H Uiso 0.34440 -0.08340 0.79210 1.000 0.0410 c RU . .
H6 H Uiso 0.31130 0.30630 0.81700 1.000 0.0400 c RU . .
H7 H Uiso 0.28370 0.35150 0.71120 1.000 0.0380 c RU . .
H8A H Uiso 0.33420 -0.10440 0.88500 1.000 0.0640 c RU . .
H8B H Uiso 0.37860 -0.03280 0.95100 1.000 0.0640 c RU . .
H8C H Uiso 0.40320 -0.06330 0.90020 1.000 0.0640 c RU . .
H11 H Uiso 0.46000 0.18960 0.53490 1.000 0.0430 c RU . .
H12 H Uiso 0.56070 0.25630 0.56370 1.000 0.0520 c RU . .
H14 H Uiso 0.52240 0.62570 0.60800 1.000 0.0480 c RU . .
H15 H Uiso 0.42230 0.56030 0.57870 1.000 0.0430 c RU . .
H16A H Uiso 0.67440 0.62050 0.63010 1.000 0.0990 c RU . .
H16B H Uiso 0.63070 0.62910 0.66390 1.000 0.0990 c RU . .
H16C H Uiso 0.60510 0.67530 0.59140 1.000 0.0990 c RU . .
H17A H Uiso 0.29990 0.54410 0.62540 1.000 0.0710 c RU . .
H17B H Uiso 0.28000 0.66430 0.65720 1.000 0.0710 c RU . .
H17C H Uiso 0.32340 0.69430 0.62450 1.000 0.0710 c RU . .
H19A H Uiso 0.23520 0.87050 0.55780 1.000 0.0740 c RU . .
H19B H Uiso 0.18520 0.81420 0.57800 1.000 0.0740 c RU . .
H19C H Uiso 0.17150 0.80830 0.50510 1.000 0.0740 c RU . .

loop_
_atom_type_symbol
_atom_type_description
_atom_type_scat_dispersion_real
_atom_type_scat_dispersion_imag
_atom_type_scat_source
C C 0.0033 0.0016 ' International Tables Vol C Tables 4.2.6.8 and 6.1.1.4'
H H 0.0000 0.0000 ' International Tables Vol C Tables 4.2.6.8 and 6.1.1.4'
O O 0.0106 0.0060 ' International Tables Vol C Tables 4.2.6.8 and 6.1.1.4'
Ru Ru -1.2594 0.8363 ' International Tables Vol C Tables 4.2.6.8 and 6.1.1.4'

loop_
_geom_angle_atom_site_label_1
_geom_angle_atom_site_label_2
_geom_angle_atom_site_label_3
_geom_angle
_geom_angle_site_symmetry_1
_geom_angle_site_symmetry_2
_geom_angle_site_symmetry_3
_geom_angle_publ_flag
O1 Ru1 O4 89.35(16) . . . yes
O1 Ru1 O7 92.36(12) . . . yes
Ru1 Ru1 O1 89.46(9) 7_556 . . yes
O1 Ru1 O2 179.27(12) . . 7_556 yes
O1 Ru1 O5 90.41(16) . . 7_556 yes
O4 Ru1 O7 91.21(13) . . . yes
Ru1 Ru1 O4 89.43(9) 7_556 . . yes
O2 Ru1 O4 91.02(16) 7_556 . . yes
O4 Ru1 O5 179.22(13) . . 7_556 yes
Ru1 Ru1 O7 178.08(9) 7_556 . . yes
O2 Ru1 O7 88.27(12) 7_556 . . yes
O5 Ru1 O7 89.54(13) 7_556 . . yes
Ru1 Ru1 O2 89.91(9) 7_556 . 7_556 yes
Ru1 Ru1 O5 89.83(9) 7_556 . 7_556 yes
O2 Ru1 O5 89.21(16) 7_556 . 7_556 yes
Ru1 O1 C1 119.0(4) . . . yes
Ru1 O2 C1 117.8(3) 7_556 . . yes
C5 O3 C8 117.8(5) . . . yes
Ru1 O4 C9 118.9(3) . . . yes
Ru1 O5 C9 117.8(4) 7_556 . . yes
C13 O6 C16 117.7(6) . . . yes
Ru1 O7 C18 136.1(4) . . . yes
O1 C1 O2 123.8(5) . . . yes
O1 C1 C2 117.5(5) . . . yes
O2 C1 C2 118.6(5) . . . yes
C1 C2 C3 121.4(5) . . . no
C1 C2 C7 120.0(5) . . . no
C3 C2 C7 118.6(5) . . . no
C2 C3 C4 121.0(6) . . . no
C3 C4 C5 119.6(6) . . . no
O3 C5 C4 124.7(5) . . . yes
O3 C5 C6 115.4(5) . . . yes
C4 C5 C6 119.9(6) . . . no
C5 C6 C7 120.5(6) . . . no
C2 C7 C6 120.4(5) . . . no
O4 C9 O5 124.0(6) . . . yes
O4 C9 C10 118.4(5) . . . yes
O5 C9 C10 117.6(6) . . . yes
C9 C10 C11 121.0(5) . . . no
C9 C10 C15 120.8(6) . . . no
C11 C10 C15 118.2(7) . . . no
C10 C11 C12 121.1(6) . . . no
C11 C12 C13 119.9(7) . . . no
O6 C13 C12 115.4(6) . . . yes
O6 C13 C14 125.6(6) . . . yes
C12 C13 C14 119.0(7) . . . no
C13 C14 C15 121.1(6) . . . no
C10 C15 C14 120.8(7) . . . no
O7 C18 C17 121.4(5) . . . yes
O7 C18 C19 120.6(6) . . . yes
C17 C18 C19 118.0(5) . . . no
C2 C3 H3 119.00 . . . no
C4 C3 H3 120.00 . . . no
C3 C4 H4 120.00 . . . no
C5 C4 H4 120.00 . . . no
C5 C6 H6 120.00 . . . no
C7 C6 H6 120.00 . . . no
C2 C7 H7 120.00 . . . no
C6 C7 H7 120.00 . . . no
O3 C8 H8A 109.00 . . . no
O3 C8 H8B 109.00 . . . no
O3 C8 H8C 109.00 . . . no
H8A C8 H8B 109.00 . . . no
H8A C8 H8C 110.00 . . . no
H8B C8 H8C 110.00 . . . no
C10 C11 H11 119.00 . . . no
C12 C11 H11 119.00 . . . no
C11 C12 H12 120.00 . . . no
C13 C12 H12 120.00 . . . no
C13 C14 H14 119.00 . . . no
C15 C14 H14 119.00 . . . no
C10 C15 H15 120.00 . . . no
C14 C15 H15 120.00 . . . no
O6 C16 H16A 110.00 . . . no
O6 C16 H16B 109.00 . . . no
O6 C16 H16C 109.00 . . . no
H16A C16 H16B 109.00 . . . no
H16A C16 H16C 110.00 . . . no
H16B C16 H16C 109.00 . . . no
C18 C17 H17A 109.00 . . . no
C18 C17 H17B 109.00 . . . no
C18 C17 H17C 110.00 . . . no
H17A C17 H17B 110.00 . . . no
H17A C17 H17C 109.00 . . . no
H17B C17 H17C 110.00 . . . no
C18 C19 H19A 110.00 . . . no
C18 C19 H19B 109.00 . . . no
C18 C19 H19C 110.00 . . . no
H19A C19 H19B 109.00 . . . no
H19A C19 H19C 110.00 . . . no
H19B C19 H19C 110.00 . . . no

loop_
_geom_bond_atom_site_label_1
_geom_bond_atom_site_label_2
_geom_bond_distance
_geom_bond_site_symmetry_1
_geom_bond_site_symmetry_2
_geom_bond_publ_flag
Ru1 O1 2.058(4) . . yes
Ru1 O4 2.047(4) . . yes
Ru1 O7 2.342(3) . . yes
Ru1 Ru1 2.2686(6) . 7_556 yes
Ru1 O2 2.064(4) . 7_556 yes
Ru1 O5 2.054(4) . 7_556 yes
O1 C1 1.266(6) . . yes
O2 C1 1.280(7) . . yes
O3 C5 1.359(8) . . yes
O3 C8 1.435(7) . . yes
O4 C9 1.264(8) . . yes
O5 C9 1.275(6) . . yes
O6 C13 1.352(9) . . yes
O6 C16 1.416(8) . . yes
O7 C18 1.218(7) . . yes
C1 C2 1.479(8) . . no
C2 C3 1.394(8) . . no
C2 C7 1.397(8) . . no
C3 C4 1.385(9) . . no
C4 C5 1.383(9) . . no
C5 C6 1.391(9) . . no
C6 C7 1.375(9) . . no
C9 C10 1.494(11) . . no
C10 C11 1.390(10) . . no
C10 C15 1.394(9) . . no
C11 C12 1.377(11) . . no
C12 C13 1.394(9) . . no
C13 C14 1.378(10) . . no
C14 C15 1.363(11) . . no
C17 C18 1.494(9) . . no
C18 C19 1.492(9) . . no
C3 H3 0.9500 . . no
C4 H4 0.9500 . . no
C6 H6 0.9500 . . no
C7 H7 0.9500 . . no
C8 H8A 0.9800 . . no
C8 H8B 0.9800 . . no
C8 H8C 0.9800 . . no
C11 H11 0.9500 . . no
C12 H12 0.9500 . . no
C14 H14 0.9500 . . no
C15 H15 0.9500 . . no
C16 H16A 0.9800 . . no
C16 H16B 0.9800 . . no
C16 H16C 0.9800 . . no
C17 H17A 0.9800 . . no
C17 H17B 0.9800 . . no
C17 H17C 0.9800 . . no
C19 H19A 0.9800 . . no
C19 H19B 0.9800 . . no
C19 H19C 0.9800 . . no

loop_
_geom_hbond_atom_site_label_D
_geom_hbond_atom_site_label_H
_geom_hbond_atom_site_label_A
_geom_hbond_distance_DH
_geom_hbond_distance_HA
_geom_hbond_distance_DA
_geom_hbond_angle_DHA
_geom_hbond_site_symmetry_A
_geom_hbond_publ_flag
C17 H17A O1 0.9800 2.4600 3.327(8) 147.00 . yes
C19 H19A O2 0.9800 2.5300 3.462(8) 159.00 1_565 yes

loop_
_geom_torsion_atom_site_label_1
_geom_torsion_atom_site_label_2
_geom_torsion_atom_site_label_3
_geom_torsion_atom_site_label_4
_geom_torsion
_geom_torsion_site_symmetry_1
_geom_torsion_site_symmetry_2
_geom_torsion_site_symmetry_3
_geom_torsion_site_symmetry_4
_geom_torsion_publ_flag
O4 Ru1 O1 C1 -89.2(5) . . . . no
O7 Ru1 O1 C1 179.6(5) . . . . no
Ru1 Ru1 O1 C1 0.2(5) 7_556 . . . no
O5 Ru1 O1 C1 90.0(5) 7_556 . . . no
O1 Ru1 O4 C9 89.4(4) . . . . no
O7 Ru1 O4 C9 -178.3(4) . . . . no
Ru1 Ru1 O4 C9 -0.1(3) 7_556 . . . no
O2 Ru1 O4 C9 -90.0(4) 7_556 . . . no
O1 Ru1 O7 C18 40.8(6) . . . . no
O4 Ru1 O7 C18 -48.7(6) . . . . no
O2 Ru1 O7 C18 -139.6(6) 7_556 . . . no
O5 Ru1 O7 C18 131.1(6) 7_556 . . . no
O1 Ru1 Ru1 O2 -0.39(17) . . 7_556 . no
O1 Ru1 Ru1 O5 -89.59(16) . . 7_556 . no
O1 Ru1 Ru1 O1 -179.97(16) . . 7_556 7_556 no
O1 Ru1 Ru1 O4 90.64(16) . . 7_556 7_556 no
O4 Ru1 Ru1 O2 88.98(16) . . 7_556 . no
O4 Ru1 Ru1 O5 -0.23(15) . . 7_556 . no
O4 Ru1 Ru1 O1 -90.64(16) . . 7_556 7_556 no
O4 Ru1 Ru1 O4 -180.00(15) . . 7_556 7_556 no
O2 Ru1 Ru1 O2 180.00(17) 7_556 . 7_556 . no
O2 Ru1 Ru1 O5 90.79(16) 7_556 . 7_556 . no
O5 Ru1 Ru1 O2 -90.79(16) 7_556 . 7_556 . no
O5 Ru1 Ru1 O5 180.00(14) 7_556 . 7_556 . no
O4 Ru1 O2 C1 88.7(5) . . 7_556 7_556 no
O7 Ru1 O2 C1 179.9(5) . . 7_556 7_556 no
O1 Ru1 O5 C9 -90.1(3) . . 7_556 7_556 no
O7 Ru1 O5 C9 177.5(3) . . 7_556 7_556 no
Ru1 O1 C1 O2 0.3(10) . . . . no
Ru1 O1 C1 C2 179.7(4) . . . . no
Ru1 O2 C1 O1 -0.8(9) 7_556 . . . no
Ru1 O2 C1 C2 179.9(4) 7_556 . . . no
C8 O3 C5 C4 3.8(11) . . . . no
C8 O3 C5 C6 -177.3(6) . . . . no
Ru1 O4 C9 O5 0.7(6) . . . . no
Ru1 O4 C9 C10 179.6(4) . . . . no
Ru1 O5 C9 O4 -0.9(6) 7_556 . . . no
Ru1 O5 C9 C10 -179.9(4) 7_556 . . . no
C16 O6 C13 C12 178.1(6) . . . . no
C16 O6 C13 C14 -2.6(10) . . . . no
Ru1 O7 C18 C19 176.8(5) . . . . no
Ru1 O7 C18 C17 -3.0(11) . . . . no
O2 C1 C2 C3 -4.8(10) . . . . no
O1 C1 C2 C7 -1.7(10) . . . . no
O1 C1 C2 C3 175.8(6) . . . . no
O2 C1 C2 C7 177.7(6) . . . . no
C3 C2 C7 C6 1.9(10) . . . . no
C1 C2 C7 C6 179.5(7) . . . . no
C1 C2 C3 C4 -178.6(7) . . . . no
C7 C2 C3 C4 -1.0(10) . . . . no
C2 C3 C4 C5 -0.6(12) . . . . no
C3 C4 C5 O3 -179.8(7) . . . . no
C3 C4 C5 C6 1.4(12) . . . . no
O3 C5 C6 C7 -179.4(7) . . . . no
C4 C5 C6 C7 -0.5(12) . . . . no
C5 C6 C7 C2 -1.2(12) . . . . no
O4 C9 C10 C11 -174.7(5) . . . . no
O5 C9 C10 C15 -175.2(5) . . . . no
O4 C9 C10 C15 5.8(8) . . . . no
O5 C9 C10 C11 4.3(8) . . . . no
C9 C10 C11 C12 179.6(6) . . . . no
C9 C10 C15 C14 -179.8(6) . . . . no
C11 C10 C15 C14 0.6(10) . . . . no
C15 C10 C11 C12 -0.9(10) . . . . no
C10 C11 C12 C13 0.2(10) . . . . no
C11 C12 C13 O6 -179.9(6) . . . . no
C11 C12 C13 C14 0.8(9) . . . . no
O6 C13 C14 C15 179.7(6) . . . . no
C12 C13 C14 C15 -1.1(10) . . . . no
C13 C14 C15 C10 0.4(10) . . . . no
